data_4321558
loop_
_publ_author_name
'Chuan He'
'Stephen J. Lippard'

_publ_section_title
;
 Synthesis and Characterization of Several Dicopper(I) Complexes and a
 Spin-Delocalized Dicopper(I,II) Mixed-Valence Complex Using a
 1,8-Naphthyridine-Based Dinucleating Ligand
;
_journal_name_full 'Inorganic Chemistry'
_journal_page_first 5225
_journal_page_last 5231
_journal_paper_doi 10.1021/ic0005339
_journal_volume 39
_journal_year 2000
_chemical_formula_sum 'C68 H60 Cu2 F3 N4 O5 S'
_chemical_formula_weight 1229.34
_chemical_name_common '[Cu2(TBAN)(Ph3CCOO)](OTf)'
_space_group_IT_number 15
_symmetry_cell_setting monoclinic
_symmetry_space_group_name_Hall '-C 2yc'
_symmetry_space_group_name_H-M 'C 1 2/c 1'
_atom_sites_solution_hydrogens geom
_atom_sites_solution_primary direct
_atom_sites_solution_secondary difmap
_audit_creation_method SHELXL-97
_cell_angle_alpha 90.00
_cell_angle_beta 102.3350(10)
_cell_angle_gamma 90.00
_cell_formula_units_Z 8
_cell_length_a 41.2217(10)
_cell_length_b 13.9946(4)
_cell_length_c 20.7004(6)
_cell_measurement_temperature 188(2)
_cell_volume 11666.0(6)
_computing_structure_refinement 'SHELXL-97 (Sheldrick, 1997)'
_computing_structure_solution 'SHELXS-97 (Sheldrick, 1990)'
_diffrn_ambient_temperature 188(2)
_diffrn_measured_fraction_theta_full 0.933
_diffrn_measured_fraction_theta_max 0.933
_diffrn_radiation_monochromator graphite
_diffrn_radiation_source 'fine-focus sealed tube'
_diffrn_radiation_type MoK\a
_diffrn_radiation_wavelength 0.71073
_diffrn_reflns_av_R_equivalents 0.0437
_diffrn_reflns_av_sigmaI/netI 0.0605
_diffrn_reflns_limit_h_max 54
_diffrn_reflns_limit_h_min -54
_diffrn_reflns_limit_k_max 18
_diffrn_reflns_limit_k_min -16
_diffrn_reflns_limit_l_max 27
_diffrn_reflns_limit_l_min -24
_diffrn_reflns_number 36174
_diffrn_reflns_theta_full 28.29
_diffrn_reflns_theta_max 28.29
_diffrn_reflns_theta_min 1.78
_exptl_absorpt_coefficient_mu 0.830
_exptl_crystal_density_diffrn 1.400
_exptl_crystal_density_method 'not measured'
_exptl_crystal_F_000 5096
_exptl_crystal_size_max 0.5
_exptl_crystal_size_mid 0.3
_exptl_crystal_size_min 0.2
_refine_diff_density_max 1.013
_refine_diff_density_min -0.698
_refine_diff_density_rms 0.079
_refine_ls_extinction_method none
_refine_ls_goodness_of_fit_ref 1.078
_refine_ls_hydrogen_treatment mixed
_refine_ls_matrix_type full
_refine_ls_number_parameters 709
_refine_ls_number_reflns 13514
_refine_ls_number_restraints 0
_refine_ls_restrained_S_all 1.078
_refine_ls_R_factor_all 0.1031
_refine_ls_R_factor_gt 0.0571
_refine_ls_shift/su_max 0.024
_refine_ls_shift/su_mean 0.001
_refine_ls_structure_factor_coef Fsqd
_refine_ls_weighting_details 'calc w=1/[\s^2^(Fo^2^)+(0.1000P)^2^+0.0000P] where P=(Fo^2^+2Fc^2^)/3'
_refine_ls_weighting_scheme calc
_refine_ls_wR_factor_gt 0.1558
_refine_ls_wR_factor_ref 0.1779
_reflns_number_gt 8532
_reflns_number_total 13514
_reflns_threshold_expression >2sigma(I)
_cod_data_source_file ic0005339_5.cif
_cod_data_source_block Compound5
_cod_database_code 4321558

loop_
_symmetry_equiv_pos_as_xyz
'x, y, z'
'-x, y, -z+1/2'
'x+1/2, y+1/2, z'
'-x+1/2, y+1/2, -z+1/2'
'-x, -y, -z'
'x, -y, z-1/2'
'-x+1/2, -y+1/2, -z'
'x+1/2, -y+1/2, z-1/2'

loop_
_atom_site_label
_atom_site_type_symbol
_atom_site_fract_x
_atom_site_fract_y
_atom_site_fract_z
_atom_site_U_iso_or_equiv
_atom_site_adp_type
_atom_site_occupancy
_atom_site_symmetry_multiplicity
_atom_site_calc_flag
_atom_site_refinement_flags
_atom_site_disorder_assembly
_atom_site_disorder_group
Cu1 Cu 0.107543(9) 0.37569(3) 0.33248(2) 0.02838(12) Uani 1 1 d . . .
Cu2 Cu 0.107119(9) 0.18886(3) 0.33006(2) 0.02807(12) Uani 1 1 d . . .
N1 N 0.06908(6) 0.36795(19) 0.37139(13) 0.0254(6) Uani 1 1 d . . .
N2 N 0.07170(6) 0.20278(19) 0.38039(13) 0.0255(6) Uani 1 1 d . . .
N3 N 0.10299(7) 0.5359(2) 0.35448(14) 0.0298(6) Uani 1 1 d . . .
N4 N 0.10882(7) 0.0406(2) 0.36878(14) 0.0312(6) Uani 1 1 d . . .
O1 O 0.14633(6) 0.35924(17) 0.29871(12) 0.0348(6) Uani 1 1 d . . .
O2 O 0.14232(6) 0.20305(16) 0.28119(12) 0.0333(6) Uani 1 1 d . . .
C1 C 0.05486(8) 0.4506(3) 0.38087(16) 0.0299(7) Uani 1 1 d . . .
C2 C 0.02937(8) 0.4573(3) 0.41613(17) 0.0345(8) Uani 1 1 d . . .
H2A H 0.0198 0.5176 0.4219 0.041 Uiso 1 1 calc R . .
C3 C 0.01841(8) 0.3774(3) 0.44187(17) 0.0356(8) Uani 1 1 d . . .
H3A H 0.0014 0.3814 0.4663 0.043 Uiso 1 1 calc R . .
C4 C 0.02297(9) 0.2011(3) 0.45609(18) 0.0384(9) Uani 1 1 d . . .
H4A H 0.0065 0.2001 0.4820 0.046 Uiso 1 1 calc R . .
C5 C 0.03741(9) 0.1186(3) 0.44213(17) 0.0360(8) Uani 1 1 d . . .
H5A H 0.0312 0.0593 0.4582 0.043 Uiso 1 1 calc R . .
C6 C 0.06166(8) 0.1218(2) 0.40372(16) 0.0289(7) Uani 1 1 d . . .
C7 C 0.05766(7) 0.2863(2) 0.39467(15) 0.0262(7) Uani 1 1 d . . .
C8 C 0.03264(8) 0.2879(3) 0.43182(17) 0.0310(7) Uani 1 1 d . . .
C9 C 0.06659(8) 0.5371(3) 0.34955(18) 0.0322(8) Uani 1 1 d . . .
H9A H 0.0552 0.5398 0.3024 0.039 Uiso 1 1 calc R . .
H9B H 0.0605 0.5953 0.3715 0.039 Uiso 1 1 calc R . .
C10 C 0.11228(9) 0.6081(3) 0.30842(18) 0.0370(8) Uani 1 1 d . . .
H10A H 0.1367 0.6077 0.3132 0.044 Uiso 1 1 calc R . .
H10B H 0.1058 0.6724 0.3212 0.044 Uiso 1 1 calc R . .
C11 C 0.09623(9) 0.5904(3) 0.23747(18) 0.0355(8) Uani 1 1 d . . .
C12 C 0.06873(11) 0.6416(3) 0.2057(2) 0.0544(11) Uani 1 1 d . . .
H12A H 0.0600 0.6904 0.2289 0.065 Uiso 1 1 calc R . .
C13 C 0.05373(12) 0.6226(4) 0.1401(3) 0.0708(15) Uani 1 1 d . . .
H13A H 0.0349 0.6585 0.1187 0.085 Uiso 1 1 calc R . .
C14 C 0.06609(13) 0.5525(4) 0.1066(2) 0.0715(15) Uani 1 1 d . . .
H14A H 0.0556 0.5384 0.0622 0.086 Uiso 1 1 calc R . .
C15 C 0.09384(12) 0.5020(4) 0.1370(2) 0.0630(13) Uani 1 1 d . . .
H15A H 0.1027 0.4540 0.1133 0.076 Uiso 1 1 calc R . .
C16 C 0.10866(10) 0.5211(3) 0.20160(19) 0.0432(9) Uani 1 1 d . . .
H16A H 0.1278 0.4860 0.2221 0.052 Uiso 1 1 calc R . .
C17 C 0.11867(8) 0.5612(3) 0.42390(17) 0.0366(8) Uani 1 1 d . . .
H17A H 0.1115 0.5138 0.4535 0.044 Uiso 1 1 calc R . .
H17B H 0.1100 0.6242 0.4339 0.044 Uiso 1 1 calc R . .
C18 C 0.15602(9) 0.5656(3) 0.44058(17) 0.0367(8) Uani 1 1 d . . .
C19 C 0.17172(11) 0.6472(3) 0.4712(2) 0.0501(10) Uani 1 1 d . . .
H19A H 0.1587 0.7010 0.4778 0.060 Uiso 1 1 calc R . .
C20 C 0.20569(12) 0.6509(4) 0.4920(2) 0.0627(13) Uani 1 1 d . . .
H20A H 0.2159 0.7063 0.5138 0.075 Uiso 1 1 calc R . .
C21 C 0.22465(11) 0.5756(5) 0.4813(2) 0.0643(15) Uani 1 1 d . . .
H21A H 0.2481 0.5795 0.4948 0.077 Uiso 1 1 calc R . .
C22 C 0.21034(10) 0.4936(4) 0.45127(19) 0.0587(13) Uani 1 1 d . . .
H22A H 0.2238 0.4410 0.4444 0.070 Uiso 1 1 calc R . .
C23 C 0.17557(9) 0.4885(3) 0.43080(18) 0.0446(10) Uani 1 1 d . . .
H23A H 0.1655 0.4321 0.4102 0.054 Uiso 1 1 calc R . .
C24 C 0.07596(9) 0.0299(3) 0.38563(19) 0.0358(8) Uani 1 1 d . . .
H24A H 0.0780 -0.0151 0.4232 0.043 Uiso 1 1 calc R . .
H24B H 0.0604 0.0015 0.3474 0.043 Uiso 1 1 calc R . .
C25 C 0.13581(9) 0.0344(3) 0.42999(18) 0.0392(9) Uani 1 1 d . . .
H25A H 0.1576 0.0379 0.4173 0.047 Uiso 1 1 calc R . .
H25B H 0.1344 -0.0283 0.4513 0.047 Uiso 1 1 calc R . .
C26 C 0.13392(9) 0.1124(3) 0.47912(18) 0.0363(8) Uani 1 1 d . . .
C27 C 0.14771(9) 0.2018(3) 0.47291(19) 0.0412(9) Uani 1 1 d . . .
H27A H 0.1594 0.2129 0.4388 0.049 Uiso 1 1 calc R . .
C28 C 0.14437(10) 0.2754(3) 0.5165(2) 0.0488(10) Uani 1 1 d . . .
H28A H 0.1540 0.3360 0.5121 0.059 Uiso 1 1 calc R . .
C29 C 0.12730(10) 0.2607(3) 0.5658(2) 0.0523(11) Uani 1 1 d . . .
H29A H 0.1250 0.3111 0.5952 0.063 Uiso 1 1 calc R . .
C30 C 0.11355(10) 0.1724(3) 0.5725(2) 0.0509(11) Uani 1 1 d . . .
H30A H 0.1016 0.1620 0.6064 0.061 Uiso 1 1 calc R . .
C31 C 0.11713(10) 0.0991(3) 0.52990(18) 0.0424(9) Uani 1 1 d . . .
H31A H 0.1079 0.0383 0.5355 0.051 Uiso 1 1 calc R . .
C32 C 0.11454(9) -0.0383(3) 0.32352(18) 0.0395(9) Uani 1 1 d . . .
H32A H 0.1135 -0.1004 0.3459 0.047 Uiso 1 1 calc R . .
H32B H 0.1371 -0.0316 0.3147 0.047 Uiso 1 1 calc R . .
C33 C 0.08965(10) -0.0387(3) 0.25867(19) 0.0418(9) Uani 1 1 d . . .
C34 C 0.09321(12) 0.0228(3) 0.2080(2) 0.0538(11) Uani 1 1 d . . .
H34A H 0.1115 0.0655 0.2141 0.065 Uiso 1 1 calc R . .
C35 C 0.07001(16) 0.0221(4) 0.1488(2) 0.0733(16) Uani 1 1 d . . .
H35A H 0.0726 0.0648 0.1145 0.088 Uiso 1 1 calc R . .
C36 C 0.04320(15) -0.0398(5) 0.1385(3) 0.0774(17) Uani 1 1 d . . .
H36A H 0.0274 -0.0402 0.0977 0.093 Uiso 1 1 calc R . .
C37 C 0.04013(13) -0.1005(4) 0.1888(3) 0.0721(15) Uani 1 1 d . . .
H37A H 0.0218 -0.1433 0.1824 0.087 Uiso 1 1 calc R . .
C38 C 0.06272(11) -0.1016(3) 0.2482(2) 0.0529(11) Uani 1 1 d . . .
H38A H 0.0600 -0.1448 0.2820 0.064 Uiso 1 1 calc R . .
C39 C 0.15602(8) 0.2826(2) 0.27890(15) 0.0250(6) Uani 1 1 d . . .
C40 C 0.18916(8) 0.2877(2) 0.25310(15) 0.0248(7) Uani 1 1 d . . .
C41 C 0.19176(7) 0.3882(2) 0.22383(16) 0.0267(7) Uani 1 1 d . . .
C42 C 0.19707(8) 0.4696(3) 0.26412(17) 0.0314(7) Uani 1 1 d . . .
H42A H 0.1999 0.4624 0.3106 0.038 Uiso 1 1 calc R . .
C43 C 0.19827(9) 0.5583(3) 0.23840(19) 0.0393(9) Uani 1 1 d . . .
H43A H 0.2025 0.6119 0.2672 0.047 Uiso 1 1 calc R . .
C44 C 0.19347(10) 0.5721(3) 0.1707(2) 0.0444(9) Uani 1 1 d . . .
H44A H 0.1939 0.6347 0.1531 0.053 Uiso 1 1 calc R . .
C45 C 0.18813(10) 0.4942(3) 0.12925(19) 0.0448(10) Uani 1 1 d . . .
H45A H 0.1850 0.5026 0.0828 0.054 Uiso 1 1 calc R . .
C46 C 0.18726(9) 0.4029(3) 0.15589(17) 0.0384(8) Uani 1 1 d . . .
H46A H 0.1835 0.3494 0.1270 0.046 Uiso 1 1 calc R . .
C47 C 0.21680(8) 0.2686(2) 0.31572(15) 0.0262(7) Uani 1 1 d . . .
C48 C 0.24665(8) 0.3203(3) 0.32966(18) 0.0344(8) Uani 1 1 d . . .
H48A H 0.2503 0.3695 0.3004 0.041 Uiso 1 1 calc R . .
C49 C 0.27092(9) 0.3002(3) 0.3860(2) 0.0429(10) Uani 1 1 d . . .
H49A H 0.2909 0.3361 0.3950 0.052 Uiso 1 1 calc R . .
C50 C 0.26625(9) 0.2296(3) 0.42812(18) 0.0439(10) Uani 1 1 d . . .
H50A H 0.2827 0.2172 0.4670 0.053 Uiso 1 1 calc R . .
C51 C 0.23740(9) 0.1758(3) 0.41402(18) 0.0432(9) Uani 1 1 d . . .
H51A H 0.2342 0.1257 0.4430 0.052 Uiso 1 1 calc R . .
C52 C 0.21330(9) 0.1948(3) 0.35802(17) 0.0345(8) Uani 1 1 d . . .
H52A H 0.1939 0.1562 0.3484 0.041 Uiso 1 1 calc R . .
C53 C 0.19132(8) 0.2116(2) 0.20079(16) 0.0273(7) Uani 1 1 d . . .
C54 C 0.22215(9) 0.1825(3) 0.19219(18) 0.0384(9) Uani 1 1 d . . .
H54A H 0.2416 0.2060 0.2212 0.046 Uiso 1 1 calc R . .
C55 C 0.22533(11) 0.1194(3) 0.14197(19) 0.0496(11) Uani 1 1 d . . .
H55A H 0.2468 0.1005 0.1367 0.060 Uiso 1 1 calc R . .
C56 C 0.19750(11) 0.0844(3) 0.09993(19) 0.0490(10) Uani 1 1 d . . .
H56A H 0.1995 0.0401 0.0662 0.059 Uiso 1 1 calc R . .
C57 C 0.16653(11) 0.1146(3) 0.10736(19) 0.0507(11) Uani 1 1 d . . .
H57A H 0.1471 0.0924 0.0777 0.061 Uiso 1 1 calc R . .
C58 C 0.16362(9) 0.1771(3) 0.15766(17) 0.0382(8) Uani 1 1 d . . .
H58A H 0.1422 0.1964 0.1625 0.046 Uiso 1 1 calc R . .
S1 S 0.04796(2) 0.78071(7) 0.44838(5) 0.0382(2) Uani 1 1 d . . .
O3 O 0.03541(10) 0.8707(2) 0.4624(2) 0.0898(14) Uani 1 1 d . . .
O4 O 0.07074(8) 0.7796(2) 0.40450(15) 0.0545(8) Uani 1 1 d . . .
O5 O 0.02344(9) 0.7070(3) 0.43785(18) 0.0858(13) Uani 1 1 d . . .
C59 C 0.07009(18) 0.7314(6) 0.5254(4) 0.0454(18) Uiso 0.60 1 d P . .
F1 F 0.05434(12) 0.7355(4) 0.5747(2) 0.0541(13) Uiso 0.60 1 d P . .
F2 F 0.07438(14) 0.6367(4) 0.5173(3) 0.0868(15) Uiso 0.60 1 d P . .
F3 F 0.10026(18) 0.7593(6) 0.5448(3) 0.108(2) Uiso 0.60 1 d P . .
C59B C 0.0750(3) 0.7765(9) 0.5240(5) 0.045(3) Uiso 0.40 1 d P . .
F1B F 0.06110(18) 0.7693(6) 0.5760(3) 0.0527(19) Uiso 0.40 1 d P . .
F2B F 0.09634(14) 0.6910(5) 0.5325(3) 0.0464(14) Uiso 0.40 1 d P . .
F3B F 0.09555(15) 0.8412(5) 0.5379(3) 0.0555(15) Uiso 0.40 1 d P . .
C1S C 0.21790(13) 0.9282(4) 0.3293(3) 0.0747(15) Uiso 1 1 d . . .
C2S C 0.20966(12) 0.8455(4) 0.3599(3) 0.0670(13) Uiso 1 1 d . . .
C3S C 0.18486(12) 0.7856(4) 0.3244(3) 0.0622(12) Uiso 1 1 d . . .
C4S C 0.16906(12) 0.8088(4) 0.2603(2) 0.0595(12) Uiso 1 1 d . . .
C5S C 0.17709(12) 0.8907(4) 0.2316(2) 0.0598(12) Uiso 1 1 d . . .
C6S C 0.20101(13) 0.9512(4) 0.2666(3) 0.0710(14) Uiso 1 1 d . . .
C7SA C 0.0086(2) 0.1683(7) 0.2399(5) 0.053(3) Uiso 0.50 1 d P . .
C8SA C 0.0272(2) 0.2389(9) 0.2164(5) 0.053(2) Uiso 0.50 1 d P . .
C9SA C 0.0189(2) 0.3384(9) 0.2264(5) 0.055(3) Uiso 0.50 1 d P . .
C7SB C 0.0179(3) 0.1927(10) 0.2270(6) 0.073(3) Uiso 0.50 1 d P . .
C8SB C 0.0231(3) 0.2948(10) 0.2195(5) 0.058(3) Uiso 0.50 1 d P . .
C9SB C 0.0000 0.3604(7) 0.2500 0.089(3) Uiso 1 2 d S . .

loop_
_atom_site_aniso_label
_atom_site_aniso_U_11
_atom_site_aniso_U_22
_atom_site_aniso_U_33
_atom_site_aniso_U_23
_atom_site_aniso_U_13
_atom_site_aniso_U_12
Cu1 0.0272(2) 0.0270(2) 0.0342(2) -0.00057(17) 0.01379(16) 0.00200(17)
Cu2 0.0280(2) 0.0262(2) 0.0331(2) -0.00066(17) 0.01358(17) -0.00125(16)
N1 0.0244(13) 0.0245(15) 0.0279(14) -0.0030(11) 0.0070(11) 0.0040(11)
N2 0.0226(13) 0.0282(16) 0.0255(14) 0.0003(11) 0.0047(11) -0.0006(11)
N3 0.0282(14) 0.0283(16) 0.0334(15) -0.0049(12) 0.0078(12) 0.0000(12)
N4 0.0318(15) 0.0261(16) 0.0378(16) -0.0007(12) 0.0126(12) 0.0004(12)
O1 0.0366(13) 0.0248(13) 0.0497(15) -0.0057(11) 0.0239(11) -0.0011(10)
O2 0.0360(13) 0.0261(14) 0.0440(14) -0.0014(10) 0.0227(11) -0.0037(10)
C1 0.0260(16) 0.0333(19) 0.0308(18) -0.0059(14) 0.0072(13) -0.0013(14)
C2 0.0281(17) 0.037(2) 0.038(2) -0.0095(16) 0.0074(14) 0.0065(15)
C3 0.0288(18) 0.044(2) 0.0369(19) -0.0073(16) 0.0127(15) 0.0017(15)
C4 0.0311(18) 0.048(3) 0.040(2) 0.0070(17) 0.0166(16) -0.0006(16)
C5 0.0365(19) 0.035(2) 0.040(2) 0.0088(16) 0.0169(16) -0.0010(16)
C6 0.0275(17) 0.0287(19) 0.0313(17) 0.0042(14) 0.0079(13) -0.0014(14)
C7 0.0214(15) 0.0325(18) 0.0242(16) -0.0024(14) 0.0039(12) 0.0024(13)
C8 0.0235(16) 0.039(2) 0.0314(18) -0.0004(15) 0.0068(13) 0.0007(14)
C9 0.0251(17) 0.0297(19) 0.041(2) -0.0032(15) 0.0056(14) 0.0055(14)
C10 0.040(2) 0.0276(19) 0.043(2) 0.0017(16) 0.0080(16) -0.0056(15)
C11 0.0347(19) 0.031(2) 0.038(2) 0.0066(16) 0.0031(15) -0.0019(15)
C12 0.052(3) 0.046(3) 0.062(3) 0.013(2) 0.006(2) 0.013(2)
C13 0.053(3) 0.078(4) 0.071(3) 0.028(3) -0.010(2) 0.010(3)
C14 0.070(3) 0.097(4) 0.039(3) 0.010(3) -0.009(2) -0.010(3)
C15 0.073(3) 0.069(3) 0.043(3) -0.008(2) 0.004(2) -0.002(3)
C16 0.042(2) 0.045(2) 0.040(2) 0.0029(18) 0.0039(17) 0.0039(18)
C17 0.038(2) 0.039(2) 0.0336(19) -0.0094(16) 0.0097(15) -0.0006(16)
C18 0.039(2) 0.044(2) 0.0281(18) -0.0014(16) 0.0097(15) -0.0033(17)
C19 0.055(3) 0.050(3) 0.043(2) 0.0017(19) 0.0046(19) -0.009(2)
C20 0.057(3) 0.076(4) 0.051(3) 0.004(3) 0.003(2) -0.029(3)
C21 0.037(2) 0.121(5) 0.032(2) 0.009(3) 0.0019(18) -0.017(3)
C22 0.044(2) 0.105(4) 0.027(2) 0.003(2) 0.0080(18) 0.019(3)
C23 0.043(2) 0.062(3) 0.0285(19) -0.0051(18) 0.0069(16) 0.0047(19)
C24 0.0366(19) 0.0269(19) 0.048(2) 0.0021(16) 0.0192(16) -0.0047(15)
C25 0.040(2) 0.037(2) 0.040(2) 0.0023(17) 0.0075(16) 0.0068(16)
C26 0.0340(19) 0.036(2) 0.0364(19) 0.0025(16) 0.0017(15) 0.0078(15)
C27 0.0328(19) 0.051(3) 0.038(2) 0.0003(18) 0.0029(16) -0.0018(17)
C28 0.041(2) 0.046(3) 0.055(3) -0.004(2) 0.0000(19) -0.0043(19)
C29 0.043(2) 0.057(3) 0.054(3) -0.016(2) 0.0035(19) 0.005(2)
C30 0.051(2) 0.060(3) 0.043(2) -0.004(2) 0.0121(19) 0.001(2)
C31 0.046(2) 0.039(2) 0.042(2) 0.0034(18) 0.0088(17) 0.0032(18)
C32 0.045(2) 0.030(2) 0.046(2) -0.0054(16) 0.0142(17) 0.0023(16)
C33 0.053(2) 0.030(2) 0.045(2) -0.0098(17) 0.0161(18) 0.0039(17)
C34 0.079(3) 0.041(3) 0.047(3) -0.0033(19) 0.027(2) 0.003(2)
C35 0.115(5) 0.061(3) 0.047(3) -0.002(2) 0.024(3) 0.027(3)
C36 0.085(4) 0.085(4) 0.054(3) -0.027(3) -0.004(3) 0.035(3)
C37 0.065(3) 0.070(4) 0.076(4) -0.024(3) 0.003(3) 0.002(3)
C38 0.056(3) 0.040(2) 0.062(3) -0.008(2) 0.010(2) -0.006(2)
C39 0.0280(16) 0.0254(16) 0.0204(15) 0.0033(13) 0.0023(12) 0.0034(14)
C40 0.0259(16) 0.0279(17) 0.0219(15) -0.0005(13) 0.0077(12) 0.0002(13)
C41 0.0209(15) 0.0276(18) 0.0316(17) 0.0028(14) 0.0061(13) 0.0015(13)
C42 0.0308(18) 0.0312(19) 0.0323(18) -0.0030(14) 0.0070(14) -0.0008(14)
C43 0.036(2) 0.029(2) 0.054(2) -0.0032(17) 0.0119(17) -0.0040(16)
C44 0.051(2) 0.031(2) 0.054(2) 0.0163(18) 0.0196(19) 0.0015(17)
C45 0.061(3) 0.042(2) 0.034(2) 0.0101(18) 0.0169(18) 0.0042(19)
C46 0.051(2) 0.037(2) 0.0294(19) 0.0040(16) 0.0144(16) 0.0032(17)
C47 0.0278(16) 0.0274(19) 0.0247(16) -0.0043(13) 0.0089(13) 0.0031(13)
C48 0.0290(18) 0.034(2) 0.040(2) 0.0000(16) 0.0068(15) -0.0010(15)
C49 0.0277(19) 0.048(3) 0.051(2) -0.0151(19) 0.0032(16) 0.0009(16)
C50 0.034(2) 0.064(3) 0.0281(19) -0.0035(18) -0.0052(15) 0.0139(19)
C51 0.046(2) 0.055(3) 0.0285(19) 0.0111(18) 0.0077(16) 0.0124(19)
C52 0.0306(18) 0.040(2) 0.0320(18) 0.0017(15) 0.0048(14) -0.0003(15)
C53 0.0281(16) 0.0287(18) 0.0265(17) -0.0003(14) 0.0090(13) -0.0014(14)
C54 0.0338(19) 0.049(2) 0.0325(19) -0.0107(17) 0.0068(15) 0.0051(17)
C55 0.050(2) 0.062(3) 0.039(2) -0.012(2) 0.0122(18) 0.019(2)
C56 0.065(3) 0.047(3) 0.036(2) -0.0189(18) 0.0112(19) 0.003(2)
C57 0.050(2) 0.062(3) 0.039(2) -0.019(2) 0.0068(18) -0.014(2)
C58 0.0331(19) 0.047(2) 0.035(2) -0.0076(17) 0.0077(15) -0.0024(17)
S1 0.0438(5) 0.0318(5) 0.0450(5) 0.0057(4) 0.0228(4) 0.0032(4)
O3 0.116(3) 0.043(2) 0.143(3) 0.029(2) 0.100(3) 0.0316(19)
O4 0.0683(19) 0.0436(17) 0.0651(19) 0.0113(14) 0.0442(16) 0.0085(14)
O5 0.079(2) 0.109(3) 0.080(3) -0.046(2) 0.042(2) -0.052(2)

loop_
_atom_type_symbol
_atom_type_description
_atom_type_scat_dispersion_real
_atom_type_scat_dispersion_imag
_atom_type_scat_source
C C 0.0033 0.0016 'International Tables Vol C Tables 4.2.6.8 and 6.1.1.4'
H H 0.0000 0.0000 'International Tables Vol C Tables 4.2.6.8 and 6.1.1.4'
N N 0.0061 0.0033 'International Tables Vol C Tables 4.2.6.8 and 6.1.1.4'
O O 0.0106 0.0060 'International Tables Vol C Tables 4.2.6.8 and 6.1.1.4'
F F 0.0171 0.0103 'International Tables Vol C Tables 4.2.6.8 and 6.1.1.4'
S S 0.1246 0.1234 'International Tables Vol C Tables 4.2.6.8 and 6.1.1.4'
Cu Cu 0.3201 1.2651 'International Tables Vol C Tables 4.2.6.8 and 6.1.1.4'

loop_
_geom_angle_atom_site_label_1
_geom_angle_atom_site_label_2
_geom_angle_atom_site_label_3
_geom_angle
_geom_angle_site_symmetry_1
_geom_angle_site_symmetry_3
_geom_angle_publ_flag
O1 Cu1 N1 169.42(11) . . ?
O1 Cu1 N3 107.62(10) . . ?
N1 Cu1 N3 82.13(10) . . ?
O1 Cu1 Cu2 82.76(7) . . ?
N1 Cu1 Cu2 87.08(8) . . ?
N3 Cu1 Cu2 167.55(7) . . ?
O2 Cu2 N2 168.48(11) . . ?
O2 Cu2 N4 108.25(10) . . ?
N2 Cu2 N4 82.63(10) . . ?
O2 Cu2 Cu1 84.57(7) . . ?
N2 Cu2 Cu1 83.92(8) . . ?
N4 Cu2 Cu1 158.12(8) . . ?
C1 N1 C7 118.8(3) . . ?
C1 N1 Cu1 116.1(2) . . ?
C7 N1 Cu1 124.9(2) . . ?
C6 N2 C7 118.1(3) . . ?
C6 N2 Cu2 115.4(2) . . ?
C7 N2 Cu2 126.5(2) . . ?
C9 N3 C17 106.8(3) . . ?
C9 N3 C10 110.0(3) . . ?
C17 N3 C10 109.7(3) . . ?
C9 N3 Cu1 96.97(19) . . ?
C17 N3 Cu1 112.7(2) . . ?
C10 N3 Cu1 119.3(2) . . ?
C24 N4 C32 110.4(3) . . ?
C24 N4 C25 110.3(3) . . ?
C32 N4 C25 107.4(3) . . ?
C24 N4 Cu2 102.7(2) . . ?
C32 N4 Cu2 117.4(2) . . ?
C25 N4 Cu2 108.6(2) . . ?
C39 O1 Cu1 125.7(2) . . ?
C39 O2 Cu2 120.1(2) . . ?
N1 C1 C2 122.4(3) . . ?
N1 C1 C9 116.4(3) . . ?
C2 C1 C9 121.1(3) . . ?
C3 C2 C1 119.9(3) . . ?
C2 C3 C8 119.2(3) . . ?
C5 C4 C8 119.2(3) . . ?
C4 C5 C6 119.4(3) . . ?
N2 C6 C5 123.1(3) . . ?
N2 C6 C24 118.1(3) . . ?
C5 C6 C24 118.7(3) . . ?
N1 C7 N2 116.6(3) . . ?
N1 C7 C8 121.8(3) . . ?
N2 C7 C8 121.7(3) . . ?
C4 C8 C7 118.5(3) . . ?
C4 C8 C3 123.6(3) . . ?
C7 C8 C3 117.9(3) . . ?
N3 C9 C1 112.1(3) . . ?
N3 C10 C11 113.2(3) . . ?
C12 C11 C16 117.9(4) . . ?
C12 C11 C10 121.8(4) . . ?
C16 C11 C10 120.4(3) . . ?
C11 C12 C13 120.9(4) . . ?
C14 C13 C12 119.8(4) . . ?
C13 C14 C15 120.2(4) . . ?
C16 C15 C14 119.9(5) . . ?
C15 C16 C11 121.3(4) . . ?
N3 C17 C18 116.3(3) . . ?
C23 C18 C19 118.4(4) . . ?
C23 C18 C17 122.1(4) . . ?
C19 C18 C17 119.4(4) . . ?
C20 C19 C18 121.0(5) . . ?
C21 C20 C19 120.2(5) . . ?
C20 C21 C22 120.9(4) . . ?
C21 C22 C23 119.3(4) . . ?
C18 C23 C22 120.2(4) . . ?
N4 C24 C6 113.8(3) . . ?
N4 C25 C26 113.1(3) . . ?
C31 C26 C27 118.0(4) . . ?
C31 C26 C25 121.4(4) . . ?
C27 C26 C25 120.6(3) . . ?
C26 C27 C28 120.3(4) . . ?
C29 C28 C27 120.5(4) . . ?
C28 C29 C30 119.7(4) . . ?
C29 C30 C31 120.0(4) . . ?
C30 C31 C26 121.5(4) . . ?
N4 C32 C33 113.1(3) . . ?
C34 C33 C38 118.8(4) . . ?
C34 C33 C32 120.6(4) . . ?
C38 C33 C32 120.6(4) . . ?
C35 C34 C33 120.0(5) . . ?
C36 C35 C34 121.2(5) . . ?
C37 C36 C35 118.1(5) . . ?
C36 C37 C38 122.1(5) . . ?
C37 C38 C33 119.7(5) . . ?
O1 C39 O2 125.0(3) . . ?
O1 C39 C40 115.9(3) . . ?
O2 C39 C40 119.0(3) . . ?
C53 C40 C41 109.6(3) . . ?
C53 C40 C47 109.0(3) . . ?
C41 C40 C47 112.6(3) . . ?
C53 C40 C39 113.2(3) . . ?
C41 C40 C39 108.3(3) . . ?
C47 C40 C39 104.1(2) . . ?
C46 C41 C42 116.8(3) . . ?
C46 C41 C40 121.6(3) . . ?
C42 C41 C40 121.5(3) . . ?
C43 C42 C41 121.7(3) . . ?
C42 C43 C44 121.0(4) . . ?
C45 C44 C43 119.3(4) . . ?
C44 C45 C46 119.6(4) . . ?
C41 C46 C45 121.6(4) . . ?
C52 C47 C48 117.5(3) . . ?
C52 C47 C40 120.0(3) . . ?
C48 C47 C40 122.5(3) . . ?
C49 C48 C47 120.6(3) . . ?
C50 C49 C48 120.7(4) . . ?
C49 C50 C51 119.5(3) . . ?
C52 C51 C50 120.3(4) . . ?
C47 C52 C51 121.4(3) . . ?
C58 C53 C54 118.1(3) . . ?
C58 C53 C40 122.4(3) . . ?
C54 C53 C40 119.3(3) . . ?
C53 C54 C55 121.3(4) . . ?
C56 C55 C54 120.0(4) . . ?
C55 C56 C57 119.1(4) . . ?
C58 C57 C56 120.4(4) . . ?
C53 C58 C57 121.1(3) . . ?
O3 S1 O5 113.3(2) . . ?
O3 S1 O4 117.11(18) . . ?
O5 S1 O4 115.6(2) . . ?
O3 S1 C59B 92.2(5) . . ?
O5 S1 C59B 114.5(5) . . ?
O4 S1 C59B 101.0(4) . . ?
O3 S1 C59 107.3(3) . . ?
O5 S1 C59 93.8(3) . . ?
O4 S1 C59 106.3(3) . . ?
C59B S1 C59 21.7(4) . . ?
C59B C59 F2B 100.2(14) . . ?
C59B C59 F3 56.0(12) . . ?
F2B C59 F3 47.0(5) . . ?
C59B C59 F1B 77.8(13) . . ?
F2B C59 F1B 120.0(7) . . ?
F3 C59 F1B 92.7(7) . . ?
C59B C59 F1 101.3(14) . . ?
F2B C59 F1 120.3(7) . . ?
F3 C59 F1 110.4(7) . . ?
F1B C59 F1 24.1(4) . . ?
C59B C59 F2 151.1(16) . . ?
F2B C59 F2 54.2(5) . . ?
F3 C59 F2 101.2(7) . . ?
F1B C59 F2 124.7(8) . . ?
F1 C59 F2 103.8(7) . . ?
C59B C59 S1 72.5(13) . . ?
F2B C59 S1 124.1(6) . . ?
F3 C59 S1 115.8(6) . . ?
F1B C59 S1 112.4(6) . . ?
F1 C59 S1 115.3(5) . . ?
F2 C59 S1 108.7(5) . . ?
C59B C59 F3B 17.8(12) . . ?
F2B C59 F3B 84.5(6) . . ?
F3 C59 F3B 38.7(4) . . ?
F1B C59 F3B 78.4(6) . . ?
F1 C59 F3B 102.3(6) . . ?
F2 C59 F3B 138.3(6) . . ?
S1 C59 F3B 88.3(4) . . ?
F1B F1 C59 75.5(11) . . ?
F1B F1 C59B 52.0(11) . . ?
C59 F1 C59B 24.2(5) . . ?
F2B F2 C59 56.3(5) . . ?
F2B F3 C59B 91.2(10) . . ?
F2B F3 F3B 154.1(9) . . ?
C59B F3 F3B 66.8(9) . . ?
F2B F3 C59 62.2(6) . . ?
C59B F3 C59 31.2(7) . . ?
F3B F3 C59 97.8(7) . . ?
C59 C59B F3 92.8(16) . . ?
C59 C59B F3B 152.6(18) . . ?
F3 C59B F3B 60.5(8) . . ?
C59 C59B F1B 72.8(13) . . ?
F3 C59B F1B 102.1(10) . . ?
F3B C59B F1B 105.1(10) . . ?
C59 C59B F2B 53.4(12) . . ?
F3 C59B F2B 42.4(6) . . ?
F3B C59B F2B 101.9(9) . . ?
F1B C59B F2B 101.1(9) . . ?
C59 C59B F1 54.5(12) . . ?
F3 C59B F1 105.5(10) . . ?
F3B C59B F1 123.3(9) . . ?
F1B C59B F1 18.9(4) . . ?
F2B C59B F1 91.1(7) . . ?
C59 C59B S1 85.8(14) . . ?
F3 C59B S1 139.8(10) . . ?
F3B C59B S1 117.9(9) . . ?
F1B C59B S1 115.7(8) . . ?
F2B C59B S1 113.0(8) . . ?
F1 C59B S1 106.1(7) . . ?
F1 F1B C59 80.4(11) . . ?
F1 F1B C59B 109.1(13) . . ?
C59 F1B C59B 29.3(5) . . ?
F3 F2B F2 140.1(8) . . ?
F3 F2B C59 70.8(7) . . ?
F2 F2B C59 69.5(6) . . ?
F3 F2B C59B 46.3(6) . . ?
F2 F2B C59B 95.0(7) . . ?
C59 F2B C59B 26.4(5) . . ?
F3 F3B C59B 52.7(6) . . ?
F3 F3B C59 43.5(5) . . ?
C59B F3B C59 9.5(6) . . ?
C6S C1S C2S 120.0(5) . . ?
C1S C2S C3S 118.6(5) . . ?
C4S C3S C2S 120.2(5) . . ?
C5S C4S C3S 120.4(5) . . ?
C4S C5S C6S 119.9(5) . . ?
C1S C6S C5S 120.9(5) . . ?
C7SB C7SA C7SA 146.2(18) . 2 ?
C7SB C7SA C8SA 11.3(16) . . ?
C7SA C7SA C8SA 135.1(6) 2 . ?
C7SB C7SA C7SB 133(2) . 2 ?
C7SA C7SA C7SB 13.7(7) 2 2 ?
C8SA C7SA C7SB 121.5(10) . 2 ?
C7SB C7SA C8SB 32.0(16) . . ?
C7SA C7SA C8SB 114.3(5) 2 . ?
C8SA C7SA C8SB 20.8(5) . . ?
C7SB C7SA C8SB 100.7(9) 2 . ?
C7SB C8SA C8SB 130(2) . . ?
C7SB C8SA C7SA 8.7(12) . . ?
C8SB C8SA C7SA 121.2(14) . . ?
C7SB C8SA C9SA 126.0(16) . . ?
C8SB C8SA C9SA 4.2(11) . . ?
C7SA C8SA C9SA 117.5(8) . . ?
C8SB C9SA C9SB 129(2) . . ?
C8SB C9SA C8SA 5.2(14) . . ?
C9SB C9SA C8SA 124.4(11) . . ?
C8SB C9SA C9SA 111.9(15) . 2 ?
C9SB C9SA C9SA 17.1(9) . 2 ?
C8SA C9SA C9SA 107.4(5) . 2 ?
C7SA C7SB C8SA 160(3) . . ?
C7SA C7SB C7SA 20.1(11) . 2 ?
C8SA C7SB C7SA 140.2(19) . 2 ?
C7SA C7SB C8SB 135(2) . . ?
C8SA C7SB C8SB 25.2(11) . . ?
C7SA C7SB C8SB 115.1(12) 2 . ?
C7SA C7SB C7SB 33.7(17) . 2 ?
C8SA C7SB C7SB 126.5(13) . 2 ?
C7SA C7SB C7SB 13.7(7) 2 2 ?
C8SB C7SB C7SB 101.4(8) . 2 ?
C9SA C8SB C8SA 171(3) . . ?
C9SA C8SB C7SB 147(2) . . ?
C8SA C8SB C7SB 25.2(11) . . ?
C9SA C8SB C9SB 31.8(13) . . ?
C8SA C8SB C9SB 139.9(15) . . ?
C7SB C8SB C9SB 114.9(9) . . ?
C9SA C8SB C7SA 133.6(18) . . ?
C8SA C8SB C7SA 38.0(10) . . ?
C7SB C8SB C7SA 12.9(6) . . ?
C9SB C8SB C7SA 102.0(7) . . ?
C9SA C9SB C9SA 145.9(17) 2 . ?
C9SA C9SB C8SB 19.3(8) 2 2 ?
C9SA C9SB C8SB 126.6(12) . 2 ?
C9SA C9SB C8SB 126.6(12) 2 . ?
C9SA C9SB C8SB 19.3(8) . . ?
C8SB C9SB C8SB 107.3(10) 2 . ?

loop_
_geom_bond_atom_site_label_1
_geom_bond_atom_site_label_2
_geom_bond_distance
_geom_bond_site_symmetry_2
_geom_bond_publ_flag
Cu1 O1 1.891(2) . ?
Cu1 N1 1.929(3) . ?
Cu1 N3 2.303(3) . ?
Cu1 Cu2 2.6151(6) . ?
Cu2 O2 1.948(2) . ?
Cu2 N2 1.976(3) . ?
Cu2 N4 2.221(3) . ?
N1 C1 1.330(4) . ?
N1 C7 1.363(4) . ?
N2 C6 1.331(4) . ?
N2 C7 1.364(4) . ?
N3 C9 1.482(4) . ?
N3 C17 1.487(4) . ?
N3 C10 1.495(4) . ?
N4 C24 1.477(4) . ?
N4 C32 1.498(4) . ?
N4 C25 1.499(5) . ?
O1 C39 1.244(4) . ?
O2 C39 1.254(4) . ?
C1 C2 1.405(4) . ?
C1 C9 1.501(5) . ?
C2 C3 1.357(5) . ?
C3 C8 1.417(5) . ?
C4 C5 1.358(5) . ?
C4 C8 1.404(5) . ?
C5 C6 1.405(4) . ?
C6 C24 1.496(5) . ?
C7 C8 1.412(4) . ?
C10 C11 1.497(5) . ?
C11 C12 1.383(5) . ?
C11 C16 1.385(5) . ?
C12 C13 1.392(7) . ?
C13 C14 1.361(7) . ?
C14 C15 1.377(7) . ?
C15 C16 1.372(6) . ?
C17 C18 1.505(5) . ?
C18 C23 1.388(5) . ?
C18 C19 1.396(6) . ?
C19 C20 1.375(6) . ?
C20 C21 1.358(7) . ?
C21 C22 1.377(7) . ?
C22 C23 1.407(6) . ?
C25 C26 1.505(5) . ?
C26 C31 1.389(5) . ?
C26 C27 1.392(5) . ?
C27 C28 1.395(6) . ?
C28 C29 1.373(6) . ?
C29 C30 1.378(6) . ?
C30 C31 1.381(6) . ?
C32 C33 1.505(5) . ?
C33 C34 1.389(6) . ?
C33 C38 1.396(6) . ?
C34 C35 1.385(7) . ?
C35 C36 1.384(8) . ?
C36 C37 1.371(8) . ?
C37 C38 1.375(7) . ?
C39 C40 1.571(4) . ?
C40 C53 1.535(4) . ?
C40 C41 1.544(4) . ?
C40 C47 1.555(4) . ?
C41 C46 1.394(5) . ?
C41 C42 1.401(5) . ?
C42 C43 1.356(5) . ?
C43 C44 1.386(5) . ?
C44 C45 1.376(6) . ?
C45 C46 1.396(5) . ?
C47 C52 1.382(5) . ?
C47 C48 1.403(5) . ?
C48 C49 1.393(5) . ?
C49 C50 1.358(6) . ?
C50 C51 1.384(6) . ?
C51 C52 1.382(5) . ?
C53 C58 1.378(5) . ?
C53 C54 1.382(5) . ?
C54 C55 1.391(5) . ?
C55 C56 1.374(6) . ?
C56 C57 1.384(6) . ?
C57 C58 1.384(5) . ?
S1 O3 1.414(3) . ?
S1 O5 1.428(3) . ?
S1 O4 1.439(3) . ?
S1 C59B 1.719(11) . ?
S1 C59 1.797(8) . ?
C59 C59B 0.665(12) . ?
C59 F2B 1.202(9) . ?
C59 F3 1.283(10) . ?
C59 F1B 1.297(10) . ?
C59 F1 1.321(9) . ?
C59 F2 1.353(9) . ?
C59 F3B 1.847(10) . ?
F1 F1B 0.546(8) . ?
F1 C59B 1.591(13) . ?
F2 F2B 1.172(7) . ?
F3 F2B 0.994(8) . ?
F3 C59B 1.066(11) . ?
F3 F3B 1.166(9) . ?
C59B F3B 1.231(13) . ?
C59B F1B 1.327(13) . ?
C59B F2B 1.473(13) . ?
C1S C6S 1.373(7) . ?
C1S C2S 1.396(7) . ?
C2S C3S 1.402(7) . ?
C3S C4S 1.387(7) . ?
C4S C5S 1.364(6) . ?
C5S C6S 1.382(7) . ?
C7SA C7SB 0.616(16) . ?
C7SA C7SA 0.893(17) 2 ?
C7SA C8SA 1.400(14) . ?
C7SA C7SB 1.446(17) 2 ?
C7SA C8SB 1.944(16) . ?
C8SA C7SB 0.805(14) . ?
C8SA C8SB 0.806(13) . ?
C8SA C9SA 1.460(15) . ?
C9SA C8SB 0.659(14) . ?
C9SA C9SB 1.049(11) . ?
C9SA C9SA 2.01(2) 2 ?
C7SB C7SA 1.446(17) 2 ?
C7SB C8SB 1.458(18) . ?
C7SB C7SB 1.92(3) 2 ?
C8SB C9SB 1.550(14) . ?
C9SB C9SA 1.049(11) 2 ?
C9SB C8SB 1.550(14) 2 ?
